data_4501661
loop_
_publ_author_name
'Balamurugan, D.'
'Ramkumar, V.'
'Muraleedharan, K. M.'

_publ_section_title
;
 trans-\b2,3-Amino Acid-Based Supramolecular Synthons for Probing the
 Interrelationships between Structure, Torsion-Directed Assembly, and
 Isomorphism
;
_journal_issue 6
_journal_name_full 'Crystal Growth &amp; Design'
_journal_page_first 2460
_journal_paper_doi 10.1021/cg100208m
_journal_volume 10
_journal_year 2010
_chemical_absolute_configuration syn
_chemical_formula_moiety 'C27 H34 N2 O5'
_chemical_formula_sum 'C27 H34 N2 O5'
_chemical_formula_weight 466.56
_chemical_name_systematic
;

 ?

;
_space_group_IT_number 19
_symmetry_cell_setting orthorhombic
_symmetry_space_group_name_Hall 'P 2ac 2ab'
_symmetry_space_group_name_H-M 'P 21 21 21'
_atom_sites_solution_hydrogens geom
_atom_sites_solution_primary direct
_atom_sites_solution_secondary difmap
_audit_creation_method SHELXL-97
_cell_angle_alpha 90.00
_cell_angle_beta 90.00
_cell_angle_gamma 90.00
_cell_formula_units_Z 8
_cell_length_a 11.6601(12)
_cell_length_b 16.6455(17)
_cell_length_c 27.267(3)
_cell_measurement_reflns_used 6557
_cell_measurement_temperature 298(2)
_cell_measurement_theta_max 20.20
_cell_measurement_theta_min 2.26
_cell_volume 5292.2(10)
_computing_cell_refinement APEXII,Bruker,2004
_computing_data_collection APEXII,Bruker,2004
_computing_data_reduction SAINT,Bruker,2004
_computing_molecular_graphics 'ORTEP-3 (Farrugia, 1997)'
_computing_publication_material 'SHELXL-97 (Sheldrick, 1997)'
_computing_structure_refinement 'SHELXL-97 (Sheldrick, 1997)'
_computing_structure_solution 'SHELXS-97 (Sheldrick, 1997)'
_diffrn_ambient_temperature 298(2)
_diffrn_measured_fraction_theta_full 0.982
_diffrn_measured_fraction_theta_max 0.982
_diffrn_measurement_device_type 'Bruker Apex II CCD area detector'
_diffrn_measurement_method 'phi and omega scans'
_diffrn_radiation_monochromator graphite
_diffrn_radiation_source 'fine-focus sealed tube'
_diffrn_radiation_type MoK\a
_diffrn_radiation_wavelength 0.71073
_diffrn_reflns_av_R_equivalents 0.0667
_diffrn_reflns_av_sigmaI/netI 0.0595
_diffrn_reflns_limit_h_max 11
_diffrn_reflns_limit_h_min -10
_diffrn_reflns_limit_k_max 16
_diffrn_reflns_limit_k_min -16
_diffrn_reflns_limit_l_max 26
_diffrn_reflns_limit_l_min -26
_diffrn_reflns_number 21713
_diffrn_reflns_theta_full 20.35
_diffrn_reflns_theta_max 20.35
_diffrn_reflns_theta_min 1.49
_exptl_absorpt_coefficient_mu 0.081
_exptl_absorpt_correction_T_max 0.9723
_exptl_absorpt_correction_T_min 0.9662
_exptl_absorpt_correction_type multi-scan
_exptl_absorpt_process_details 'SADABS (Bruker, 1999)'
_exptl_crystal_colour colourless
_exptl_crystal_density_diffrn 1.171
_exptl_crystal_density_method 'not measured'
_exptl_crystal_description Rectangular
_exptl_crystal_F_000 2000
_exptl_crystal_size_max 0.43
_exptl_crystal_size_mid 0.38
_exptl_crystal_size_min 0.35
_refine_diff_density_max 0.286
_refine_diff_density_min -0.252
_refine_diff_density_rms 0.076
_refine_ls_abs_structure_details 'Flack H D (1983), Acta Cryst. A39, 876-881'
_refine_ls_abs_structure_Flack 1.2(16)
_refine_ls_extinction_coef 0.0013(6)
_refine_ls_extinction_expression Fc^*^=kFc[1+0.001xFc^2^\l^3^/sin(2\q)]^-1/4^
_refine_ls_extinction_method SHELXL
_refine_ls_goodness_of_fit_ref 1.097
_refine_ls_hydrogen_treatment mixed
_refine_ls_matrix_type full
_refine_ls_number_parameters 630
_refine_ls_number_reflns 5077
_refine_ls_number_restraints 0
_refine_ls_restrained_S_all 1.097
_refine_ls_R_factor_all 0.0699
_refine_ls_R_factor_gt 0.0534
_refine_ls_shift/su_max 0.000
_refine_ls_shift/su_mean 0.000
_refine_ls_structure_factor_coef Fsqd
_refine_ls_weighting_details 'calc w=1/[\s^2^(Fo^2^)+(0.1000P)^2^+0.3800P] where P=(Fo^2^+2Fc^2^)/3'
_refine_ls_weighting_scheme calc
_refine_ls_wR_factor_gt 0.1315
_refine_ls_wR_factor_ref 0.1523
_reflns_number_gt 4278
_reflns_number_total 5077
_reflns_threshold_expression >2sigma(I)
_cod_data_source_file cg100208m_si_001.cif
_cod_data_source_block 1
_cod_depositor_comments
;
The following automatic conversions were performed:

'_symmetry_cell_setting' value 'Orthorhombic' changed to
'orthorhombic' according to
/home/saulius/struct/CIF-dictionaries/cif_core.dic dictionary named
'cif_core.dic' version 2.4.2 from 2011-04-26.

Automatic conversion script
Id: cif_fix_values 1715 2011-07-08 13:25:40Z adriana 
;
_cod_original_sg_symbol_H-M P2(1)2(1)2(1)
_cod_database_code 4501661

loop_
_symmetry_equiv_pos_as_xyz
'x, y, z'
'-x+1/2, -y, z+1/2'
'x+1/2, -y+1/2, -z'
'-x, y+1/2, -z+1/2'

loop_
_atom_site_label
_atom_site_type_symbol
_atom_site_fract_x
_atom_site_fract_y
_atom_site_fract_z
_atom_site_U_iso_or_equiv
_atom_site_adp_type
_atom_site_occupancy
_atom_site_symmetry_multiplicity
_atom_site_calc_flag
_atom_site_refinement_flags
C1 C 0.9841(4) 0.2432(3) 0.9783(2) 0.0536(13) Uani 1 1 d .
H1 H 0.9133 0.2344 0.9970 0.064 Uiso 1 1 calc R
C2 C 1.0885(4) 0.2234(3) 1.0093(2) 0.0640(15) Uani 1 1 d .
H2A H 1.0717 0.2295 1.0439 0.077 Uiso 1 1 calc R
H2B H 1.1142 0.1688 1.0033 0.077 Uiso 1 1 calc R
C3 C 1.1211(5) 0.3454(4) 0.9755(2) 0.0592(14) Uani 1 1 d .
C4 C 0.9155(5) 0.3830(3) 0.95958(18) 0.0483(12) Uani 1 1 d .
C5 C 0.9429(4) 0.4699(3) 0.94921(18) 0.0517(13) Uani 1 1 d .
H5 H 1.0260 0.4777 0.9517 0.062 Uiso 1 1 calc R
C6 C 0.8834(6) 0.5233(3) 0.9871(2) 0.0744(17) Uani 1 1 d .
H6A H 0.8014 0.5138 0.9854 0.089 Uiso 1 1 calc R
H6B H 0.8967 0.5791 0.9785 0.089 Uiso 1 1 calc R
C7 C 0.9236(7) 0.5098(5) 1.0404(3) 0.108(2) Uani 1 1 d .
H7A H 0.8731 0.5391 1.0623 0.130 Uiso 1 1 calc R
H7B H 0.9166 0.4531 1.0482 0.130 Uiso 1 1 calc R
C8 C 1.0409(8) 0.5349(7) 1.0495(3) 0.166(4) Uani 1 1 d .
H8A H 1.0441 0.5925 1.0513 0.250 Uiso 1 1 calc R
H8B H 1.0891 0.5166 1.0232 0.250 Uiso 1 1 calc R
H8C H 1.0671 0.5123 1.0798 0.250 Uiso 1 1 calc R
C9 C 0.9796(5) 0.1996(3) 0.9299(2) 0.0643(15) Uani 1 1 d .
H9A H 0.9113 0.2164 0.9124 0.077 Uiso 1 1 calc R
H9B H 1.0456 0.2153 0.9105 0.077 Uiso 1 1 calc R
C10 C 0.9785(5) 0.1097(3) 0.93462(19) 0.0584(14) Uani 1 1 d .
C11 C 0.8815(5) 0.0702(3) 0.95113(19) 0.0633(15) Uani 1 1 d .
H11 H 0.8162 0.0996 0.9589 0.076 Uiso 1 1 calc R
C12 C 0.8807(6) -0.0120(4) 0.9562(2) 0.0773(17) Uani 1 1 d .
H12 H 0.8149 -0.0375 0.9676 0.093 Uiso 1 1 calc R
C13 C 0.9737(8) -0.0560(4) 0.9448(3) 0.093(2) Uani 1 1 d .
H13 H 0.9723 -0.1115 0.9485 0.112 Uiso 1 1 calc R
C14 C 1.0694(7) -0.0190(4) 0.9280(3) 0.097(2) Uani 1 1 d .
H14 H 1.1335 -0.0494 0.9197 0.116 Uiso 1 1 calc R
C15 C 1.0725(5) 0.0634(4) 0.9231(3) 0.0808(18) Uani 1 1 d .
H15 H 1.1390 0.0881 0.9118 0.097 Uiso 1 1 calc R
C16 C 0.9039(4) 0.4914(2) 0.89642(19) 0.0470(13) Uani 1 1 d .
H16 H 0.8214 0.5025 0.8975 0.056 Uiso 1 1 calc R
C17 C 0.9235(4) 0.4246(3) 0.85922(19) 0.0512(13) Uani 1 1 d .
C18 C 0.8320(5) 0.3854(3) 0.8386(2) 0.0747(17) Uani 1 1 d .
H18 H 0.7581 0.4022 0.8462 0.090 Uiso 1 1 calc R
C19 C 0.8466(7) 0.3227(4) 0.8071(3) 0.097(2) Uani 1 1 d .
H19 H 0.7832 0.2975 0.7932 0.116 Uiso 1 1 calc R
C20 C 0.9546(8) 0.2971(4) 0.7961(3) 0.095(2) Uani 1 1 d .
H20 H 0.9649 0.2534 0.7753 0.114 Uiso 1 1 calc R
C21 C 1.0466(6) 0.3348(4) 0.8153(3) 0.0835(19) Uani 1 1 d .
H21 H 1.1201 0.3185 0.8066 0.100 Uiso 1 1 calc R
C22 C 1.0320(5) 0.3983(3) 0.8482(2) 0.0638(15) Uani 1 1 d .
H22 H 1.0955 0.4226 0.8626 0.077 Uiso 1 1 calc R
C23 C 0.9244(4) 0.6199(3) 0.8494(2) 0.0497(13) Uani 1 1 d .
C24 C 0.7542(4) 0.6545(3) 0.80107(19) 0.0545(14) Uani 1 1 d .
C25 C 0.6400(4) 0.6137(4) 0.7985(2) 0.0736(17) Uani 1 1 d .
H25A H 0.6021 0.6182 0.8297 0.110 Uiso 1 1 calc R
H25B H 0.6507 0.5580 0.7906 0.110 Uiso 1 1 calc R
H25C H 0.5940 0.6388 0.7737 0.110 Uiso 1 1 calc R
C26 C 0.7455(6) 0.7386(3) 0.8197(3) 0.105(3) Uani 1 1 d .
H26A H 0.8192 0.7641 0.8176 0.158 Uiso 1 1 calc R
H26B H 0.7206 0.7379 0.8533 0.158 Uiso 1 1 calc R
H26C H 0.6911 0.7680 0.8003 0.158 Uiso 1 1 calc R
C27 C 0.8143(6) 0.6491(4) 0.7511(2) 0.100(2) Uani 1 1 d .
H27A H 0.8288 0.5938 0.7433 0.150 Uiso 1 1 calc R
H27B H 0.8856 0.6778 0.7525 0.150 Uiso 1 1 calc R
H27C H 0.7661 0.6723 0.7264 0.150 Uiso 1 1 calc R
C28 C 0.4172(4) 0.4848(2) 0.91107(18) 0.0448(12) Uani 1 1 d .
H28 H 0.3631 0.4590 0.9336 0.054 Uiso 1 1 calc R
C29 C 0.5380(4) 0.4745(3) 0.9294(2) 0.0639(15) Uani 1 1 d .
H29A H 0.5377 0.4547 0.9628 0.077 Uiso 1 1 calc R
H29B H 0.5792 0.4365 0.9090 0.077 Uiso 1 1 calc R
C30 C 0.5106(4) 0.6090(4) 0.92084(18) 0.0496(13) Uani 1 1 d .
C31 C 0.3002(4) 0.6093(3) 0.91004(16) 0.0397(11) Uani 1 1 d .
C32 C 0.2922(4) 0.6987(2) 0.90300(17) 0.0434(12) Uani 1 1 d .
H32 H 0.3561 0.7234 0.9209 0.052 Uiso 1 1 calc R
C33 C 0.1813(4) 0.7339(3) 0.9232(2) 0.0562(13) Uani 1 1 d .
H33A H 0.1791 0.7909 0.9160 0.067 Uiso 1 1 calc R
H33B H 0.1168 0.7089 0.9067 0.067 Uiso 1 1 calc R
C34 C 0.1683(6) 0.7220(4) 0.9778(3) 0.097(2) Uani 1 1 d .
H34A H 0.0962 0.7459 0.9879 0.116 Uiso 1 1 calc R
H34B H 0.1632 0.6648 0.9842 0.116 Uiso 1 1 calc R
C35 C 0.2613(7) 0.7559(7) 1.0092(3) 0.144(3) Uani 1 1 d .
H35A H 0.2653 0.8130 1.0045 0.217 Uiso 1 1 calc R
H35B H 0.3333 0.7320 1.0003 0.217 Uiso 1 1 calc R
H35C H 0.2451 0.7444 1.0430 0.217 Uiso 1 1 calc R
C36 C 0.3980(5) 0.4543(3) 0.85900(18) 0.0587(14) Uani 1 1 d .
H36A H 0.3199 0.4667 0.8493 0.070 Uiso 1 1 calc R
H36B H 0.4491 0.4830 0.8370 0.070 Uiso 1 1 calc R
C37 C 0.4176(5) 0.3664(3) 0.8531(2) 0.0567(14) Uani 1 1 d .
C38 C 0.3645(6) 0.3116(3) 0.8824(3) 0.0840(19) Uani 1 1 d .
H38 H 0.3149 0.3296 0.9068 0.101 Uiso 1 1 calc R
C39 C 0.3824(8) 0.2296(4) 0.8770(4) 0.116(3) Uani 1 1 d .
H39 H 0.3456 0.1929 0.8973 0.139 Uiso 1 1 calc R
C40 C 0.4559(8) 0.2039(5) 0.8408(5) 0.130(4) Uani 1 1 d .
H40 H 0.4697 0.1493 0.8366 0.156 Uiso 1 1 calc R
C41 C 0.5079(8) 0.2578(6) 0.8111(4) 0.129(3) Uani 1 1 d .
H41 H 0.5574 0.2401 0.7867 0.154 Uiso 1 1 calc R
C42 C 0.4886(6) 0.3373(4) 0.8168(3) 0.094(2) Uani 1 1 d .
H42 H 0.5243 0.3733 0.7957 0.113 Uiso 1 1 calc R
C43 C 0.3124(4) 0.7141(3) 0.84646(18) 0.0457(12) Uani 1 1 d .
H43 H 0.3873 0.6907 0.8386 0.055 Uiso 1 1 calc R
C44 C 0.3208(4) 0.8020(3) 0.83499(16) 0.0447(12) Uani 1 1 d .
C45 C 0.4241(5) 0.8394(3) 0.8393(2) 0.0624(15) Uani 1 1 d .
H45 H 0.4878 0.8103 0.8496 0.075 Uiso 1 1 calc R
C46 C 0.4354(6) 0.9209(4) 0.8283(2) 0.085(2) Uani 1 1 d .
H46 H 0.5066 0.9456 0.8314 0.102 Uiso 1 1 calc R
C47 C 0.3430(8) 0.9645(4) 0.8133(3) 0.094(2) Uani 1 1 d .
H47 H 0.3506 1.0188 0.8060 0.113 Uiso 1 1 calc R
C48 C 0.2401(7) 0.9276(4) 0.8091(3) 0.107(3) Uani 1 1 d .
H48 H 0.1764 0.9568 0.7990 0.128 Uiso 1 1 calc R
C49 C 0.2292(5) 0.8470(3) 0.8198(3) 0.085(2) Uani 1 1 d .
H49 H 0.1579 0.8226 0.8166 0.103 Uiso 1 1 calc R
C50 C 0.2634(5) 0.6260(3) 0.77836(19) 0.0451(12) Uani 1 1 d .
C51 C 0.1888(5) 0.5360(3) 0.71584(19) 0.0641(15) Uani 1 1 d .
C52 C 0.2423(7) 0.5798(4) 0.6735(2) 0.103(2) Uani 1 1 d .
H52A H 0.1983 0.6270 0.6662 0.154 Uiso 1 1 calc R
H52B H 0.2435 0.5453 0.6452 0.154 Uiso 1 1 calc R
H52C H 0.3193 0.5949 0.6818 0.154 Uiso 1 1 calc R
C53 C 0.0665(6) 0.5117(5) 0.7054(3) 0.113(3) Uani 1 1 d .
H53A H 0.0244 0.5574 0.6936 0.170 Uiso 1 1 calc R
H53B H 0.0316 0.4919 0.7349 0.170 Uiso 1 1 calc R
H53C H 0.0657 0.4702 0.6809 0.170 Uiso 1 1 calc R
C54 C 0.2577(6) 0.4641(4) 0.7321(3) 0.092(2) Uani 1 1 d .
H54A H 0.2500 0.4219 0.7083 0.139 Uiso 1 1 calc R
H54B H 0.2300 0.4457 0.7632 0.139 Uiso 1 1 calc R
H54C H 0.3370 0.4789 0.7349 0.139 Uiso 1 1 calc R
O1 O 1.1736(3) 0.2806(2) 0.99372(15) 0.0714(11) Uani 1 1 d .
N2 N 0.9620(4) 0.5657(2) 0.88299(16) 0.0528(11) Uani 1 1 d .
O6 O 0.5914(3) 0.5523(2) 0.92707(14) 0.0644(10) Uani 1 1 d .
N4 N 0.2289(4) 0.6715(2) 0.81692(15) 0.0471(10) Uani 1 1 d .
N1 N 1.0054(3) 0.3299(2) 0.97141(15) 0.0492(11) Uani 1 1 d .
O2 O 1.1731(3) 0.4047(2) 0.96452(16) 0.0773(12) Uani 1 1 d .
O3 O 0.8189(3) 0.3573(2) 0.95884(14) 0.0694(10) Uani 1 1 d .
O4 O 0.9807(3) 0.6756(2) 0.83499(13) 0.0604(10) Uani 1 1 d .
O5 O 0.8160(3) 0.60394(17) 0.83677(13) 0.0555(9) Uani 1 1 d .
N3 N 0.4058(3) 0.57273(19) 0.91396(13) 0.0397(9) Uani 1 1 d .
O7 O 0.5338(3) 0.6795(2) 0.92153(16) 0.0743(11) Uani 1 1 d .
O8 O 0.2152(3) 0.56655(18) 0.90951(14) 0.0621(10) Uani 1 1 d .
O9 O 0.3622(3) 0.6177(2) 0.76657(13) 0.0654(10) Uani 1 1 d .
O10 O 0.1730(3) 0.5914(2) 0.75749(13) 0.0646(10) Uani 1 1 d .
H2X H 1.046(5) 0.579(3) 0.8874(17) 0.062(15) Uiso 1 1 d .
H4X H 0.148(5) 0.668(3) 0.8201(19) 0.066(16) Uiso 1 1 d .

loop_
_atom_site_aniso_label
_atom_site_aniso_U_11
_atom_site_aniso_U_22
_atom_site_aniso_U_33
_atom_site_aniso_U_23
_atom_site_aniso_U_13
_atom_site_aniso_U_12
C1 0.050(3) 0.049(3) 0.062(4) 0.012(3) -0.002(3) -0.004(2)
C2 0.045(3) 0.061(3) 0.086(4) 0.026(3) -0.012(3) -0.009(3)
C3 0.045(4) 0.064(3) 0.069(4) 0.022(3) 0.002(3) -0.001(3)
C4 0.029(3) 0.062(3) 0.054(3) 0.007(2) 0.000(2) 0.002(3)
C5 0.040(3) 0.053(3) 0.062(4) 0.007(3) -0.003(3) 0.000(2)
C6 0.078(4) 0.082(4) 0.062(4) -0.011(3) 0.005(3) 0.015(3)
C7 0.086(6) 0.152(6) 0.086(6) -0.034(5) 0.010(4) 0.008(5)
C8 0.112(8) 0.284(13) 0.104(7) -0.045(8) 0.009(6) -0.016(8)
C9 0.069(4) 0.062(3) 0.062(4) 0.017(3) -0.005(3) -0.004(3)
C10 0.066(4) 0.053(3) 0.056(4) 0.008(3) -0.003(3) -0.004(3)
C11 0.073(4) 0.057(4) 0.060(4) 0.003(3) -0.006(3) 0.002(3)
C12 0.080(5) 0.078(5) 0.073(4) 0.005(3) -0.007(3) -0.019(4)
C13 0.117(7) 0.060(4) 0.103(6) 0.000(4) -0.009(5) -0.003(5)
C14 0.107(6) 0.072(5) 0.112(6) -0.009(4) 0.006(5) 0.026(4)
C15 0.064(4) 0.075(4) 0.103(5) 0.002(3) 0.010(4) 0.010(3)
C16 0.030(3) 0.041(3) 0.069(4) 0.011(3) -0.001(2) -0.002(2)
C17 0.040(3) 0.054(3) 0.059(3) 0.017(3) -0.001(3) 0.000(3)
C18 0.044(4) 0.086(4) 0.094(5) -0.015(4) -0.006(3) -0.004(3)
C19 0.077(6) 0.102(5) 0.112(6) -0.039(4) -0.003(4) -0.016(4)
C20 0.095(7) 0.087(5) 0.102(6) -0.024(4) 0.009(5) -0.006(5)
C21 0.065(5) 0.083(4) 0.102(5) 0.001(4) 0.026(4) 0.012(4)
C22 0.048(4) 0.067(4) 0.076(4) 0.002(3) 0.006(3) 0.003(3)
C23 0.028(3) 0.050(3) 0.071(4) 0.005(3) 0.007(3) 0.001(3)
C24 0.040(3) 0.062(3) 0.060(4) 0.021(3) -0.006(3) 0.009(3)
C25 0.039(3) 0.113(4) 0.069(4) 0.021(3) -0.009(3) -0.004(3)
C26 0.070(5) 0.073(4) 0.173(8) 0.002(4) -0.027(5) 0.026(3)
C27 0.073(5) 0.151(6) 0.075(5) 0.026(4) 0.000(4) -0.024(4)
C28 0.031(3) 0.043(3) 0.060(4) 0.006(2) 0.001(2) 0.003(2)
C29 0.049(4) 0.057(3) 0.086(4) 0.005(3) 0.002(3) 0.005(3)
C30 0.032(4) 0.071(4) 0.046(3) 0.006(3) -0.004(2) 0.005(3)
C31 0.029(3) 0.048(3) 0.042(3) -0.002(2) -0.002(2) -0.007(3)
C32 0.039(3) 0.042(3) 0.049(3) -0.001(2) -0.001(2) -0.006(2)
C33 0.049(3) 0.053(3) 0.066(4) -0.008(2) 0.005(3) 0.003(2)
C34 0.080(5) 0.114(5) 0.097(6) -0.015(4) 0.024(4) 0.014(4)
C35 0.100(7) 0.246(10) 0.086(6) -0.065(6) 0.001(5) 0.007(7)
C36 0.070(4) 0.060(3) 0.046(3) -0.001(3) -0.005(3) 0.006(3)
C37 0.049(3) 0.055(3) 0.066(4) -0.012(3) -0.006(3) 0.003(3)
C38 0.087(5) 0.053(4) 0.112(5) -0.013(4) 0.007(4) 0.007(3)
C39 0.105(7) 0.061(5) 0.181(9) -0.011(5) -0.023(6) 0.003(4)
C40 0.088(7) 0.075(5) 0.227(12) -0.069(7) -0.044(7) 0.026(5)
C41 0.098(7) 0.120(7) 0.168(9) -0.073(7) 0.002(6) 0.017(6)
C42 0.082(5) 0.091(5) 0.110(6) -0.049(4) 0.007(4) 0.003(4)
C43 0.027(3) 0.050(3) 0.060(3) -0.006(2) -0.005(2) -0.004(2)
C44 0.038(3) 0.049(3) 0.047(3) 0.000(2) -0.002(2) -0.009(3)
C45 0.062(4) 0.060(4) 0.065(4) 0.002(3) 0.003(3) -0.006(3)
C46 0.093(5) 0.082(5) 0.080(5) 0.005(4) -0.001(4) -0.034(4)
C47 0.134(7) 0.060(4) 0.087(5) 0.022(3) -0.013(5) -0.014(5)
C48 0.108(6) 0.068(4) 0.144(7) 0.033(4) -0.044(5) 0.003(4)
C49 0.067(4) 0.066(4) 0.123(6) 0.023(4) -0.028(4) -0.003(3)
C50 0.023(3) 0.059(3) 0.053(4) 0.002(3) -0.008(3) -0.005(2)
C51 0.059(4) 0.081(4) 0.052(4) -0.024(3) -0.003(3) -0.004(3)
C52 0.129(6) 0.131(5) 0.048(4) 0.000(4) -0.006(4) -0.016(5)
C53 0.081(6) 0.147(6) 0.113(6) -0.068(5) -0.015(4) -0.012(4)
C54 0.104(6) 0.080(4) 0.094(5) -0.024(4) -0.007(4) 0.016(4)
O1 0.049(2) 0.060(2) 0.105(3) 0.028(2) -0.011(2) 0.005(2)
N2 0.035(3) 0.049(2) 0.074(3) 0.018(2) -0.008(2) -0.006(2)
O6 0.041(2) 0.073(2) 0.079(3) 0.0086(18) -0.0118(18) 0.001(2)
N4 0.032(3) 0.055(2) 0.055(3) -0.011(2) -0.002(2) -0.008(2)
N1 0.035(3) 0.051(2) 0.062(3) 0.016(2) -0.0028(19) -0.004(2)
O2 0.040(2) 0.073(2) 0.119(3) 0.034(2) -0.006(2) -0.006(2)
O3 0.034(2) 0.076(2) 0.099(3) 0.021(2) 0.003(2) -0.0035(19)
O4 0.038(2) 0.057(2) 0.086(3) 0.0172(19) 0.0007(18) -0.0078(18)
O5 0.029(2) 0.0591(19) 0.079(2) 0.0194(17) -0.0052(18) -0.0034(15)
N3 0.025(3) 0.047(2) 0.047(2) 0.0025(17) -0.0063(18) 0.002(2)
O7 0.053(3) 0.057(2) 0.112(3) -0.003(2) -0.024(2) -0.0120(19)
O8 0.038(2) 0.050(2) 0.098(3) 0.0014(18) -0.0034(19) 0.0014(18)
O9 0.036(3) 0.097(3) 0.064(3) -0.0181(19) 0.0019(19) -0.0066(18)
O10 0.040(2) 0.086(2) 0.067(2) -0.026(2) -0.0018(19) -0.0059(19)

loop_
_atom_type_symbol
_atom_type_description
_atom_type_scat_dispersion_real
_atom_type_scat_dispersion_imag
_atom_type_scat_source
C C 0.0033 0.0016 'International Tables Vol C Tables 4.2.6.8 and 6.1.1.4'
H H 0.0000 0.0000 'International Tables Vol C Tables 4.2.6.8 and 6.1.1.4'
N N 0.0061 0.0033 'International Tables Vol C Tables 4.2.6.8 and 6.1.1.4'
O O 0.0106 0.0060 'International Tables Vol C Tables 4.2.6.8 and 6.1.1.4'

loop_
_geom_angle_atom_site_label_1
_geom_angle_atom_site_label_2
_geom_angle_atom_site_label_3
_geom_angle
N1 C1 C9 111.4(4)
N1 C1 C2 98.5(4)
C9 C1 C2 114.2(4)
N1 C1 H1 110.7
C9 C1 H1 110.7
C2 C1 H1 110.7
O1 C2 C1 104.2(4)
O1 C2 H2A 110.9
C1 C2 H2A 110.9
O1 C2 H2B 110.9
C1 C2 H2B 110.9
H2A C2 H2B 108.9
O2 C3 O1 121.8(5)
O2 C3 N1 129.1(5)
O1 C3 N1 109.1(5)
O3 C4 N1 118.4(4)
O3 C4 C5 122.4(4)
N1 C4 C5 119.1(4)
C4 C5 C6 109.5(4)
C4 C5 C16 109.4(4)
C6 C5 C16 111.1(4)
C4 C5 H5 108.9
C6 C5 H5 108.9
C16 C5 H5 108.9
C5 C6 C7 114.5(5)
C5 C6 H6A 108.6
C7 C6 H6A 108.6
C5 C6 H6B 108.6
C7 C6 H6B 108.6
H6A C6 H6B 107.6
C8 C7 C6 113.8(7)
C8 C7 H7A 108.8
C6 C7 H7A 108.8
C8 C7 H7B 108.8
C6 C7 H7B 108.8
H7A C7 H7B 107.7
C7 C8 H8A 109.5
C7 C8 H8B 109.5
H8A C8 H8B 109.5
C7 C8 H8C 109.5
H8A C8 H8C 109.5
H8B C8 H8C 109.5
C10 C9 C1 113.9(4)
C10 C9 H9A 108.8
C1 C9 H9A 108.8
C10 C9 H9B 108.8
C1 C9 H9B 108.8
H9A C9 H9B 107.7
C15 C10 C11 117.3(5)
C15 C10 C9 122.1(5)
C11 C10 C9 120.6(5)
C12 C11 C10 120.8(5)
C12 C11 H11 119.6
C10 C11 H11 119.6
C13 C12 C11 120.8(6)
C13 C12 H12 119.6
C11 C12 H12 119.6
C12 C13 C14 119.7(6)
C12 C13 H13 120.2
C14 C13 H13 120.2
C13 C14 C15 120.4(6)
C13 C14 H14 119.8
C15 C14 H14 119.8
C10 C15 C14 121.0(6)
C10 C15 H15 119.5
C14 C15 H15 119.5
N2 C16 C17 112.5(4)
N2 C16 C5 107.0(4)
C17 C16 C5 114.0(4)
N2 C16 H16 107.7
C17 C16 H16 107.7
C5 C16 H16 107.7
C18 C17 C22 118.4(5)
C18 C17 C16 120.3(5)
C22 C17 C16 121.2(5)
C19 C18 C17 121.8(6)
C19 C18 H18 119.1
C17 C18 H18 119.1
C18 C19 C20 119.5(6)
C18 C19 H19 120.2
C20 C19 H19 120.2
C21 C20 C19 120.3(6)
C21 C20 H20 119.9
C19 C20 H20 119.9
C20 C21 C22 120.3(6)
C20 C21 H21 119.8
C22 C21 H21 119.8
C17 C22 C21 119.7(5)
C17 C22 H22 120.2
C21 C22 H22 120.2
O4 C23 O5 125.9(5)
O4 C23 N2 123.8(5)
O5 C23 N2 110.3(4)
O5 C24 C26 110.1(5)
O5 C24 C25 101.9(4)
C26 C24 C25 112.4(5)
O5 C24 C27 109.2(4)
C26 C24 C27 112.8(5)
C25 C24 C27 109.8(5)
C24 C25 H25A 109.5
C24 C25 H25B 109.5
H25A C25 H25B 109.5
C24 C25 H25C 109.5
H25A C25 H25C 109.5
H25B C25 H25C 109.5
C24 C26 H26A 109.5
C24 C26 H26B 109.5
H26A C26 H26B 109.5
C24 C26 H26C 109.5
H26A C26 H26C 109.5
H26B C26 H26C 109.5
C24 C27 H27A 109.5
C24 C27 H27B 109.5
H27A C27 H27B 109.5
C24 C27 H27C 109.5
H27A C27 H27C 109.5
H27B C27 H27C 109.5
N3 C28 C29 100.4(4)
N3 C28 C36 111.6(4)
C29 C28 C36 114.1(4)
N3 C28 H28 110.1
C29 C28 H28 110.1
C36 C28 H28 110.1
O6 C29 C28 106.8(4)
O6 C29 H29A 110.4
C28 C29 H29A 110.4
O6 C29 H29B 110.4
C28 C29 H29B 110.4
H29A C29 H29B 108.6
O7 C30 O6 121.7(5)
O7 C30 N3 129.0(5)
O6 C30 N3 109.4(4)
O8 C31 N3 117.9(4)
O8 C31 C32 121.7(4)
N3 C31 C32 120.2(4)
C31 C32 C33 112.8(4)
C31 C32 C43 106.0(3)
C33 C32 C43 114.7(4)
C31 C32 H32 107.7
C33 C32 H32 107.7
C43 C32 H32 107.7
C34 C33 C32 113.1(5)
C34 C33 H33A 109.0
C32 C33 H33A 109.0
C34 C33 H33B 109.0
C32 C33 H33B 109.0
H33A C33 H33B 107.8
C35 C34 C33 116.4(6)
C35 C34 H34A 108.2
C33 C34 H34A 108.2
C35 C34 H34B 108.2
C33 C34 H34B 108.2
H34A C34 H34B 107.4
C34 C35 H35A 109.5
C34 C35 H35B 109.5
H35A C35 H35B 109.5
C34 C35 H35C 109.5
H35A C35 H35C 109.5
H35B C35 H35C 109.5
C37 C36 C28 113.9(4)
C37 C36 H36A 108.8
C28 C36 H36A 108.8
C37 C36 H36B 108.8
C28 C36 H36B 108.8
H36A C36 H36B 107.7
C38 C37 C42 117.3(5)
C38 C37 C36 121.7(5)
C42 C37 C36 121.0(6)
C37 C38 C39 121.9(7)
C37 C38 H38 119.1
C39 C38 H38 119.1
C40 C39 C38 118.4(8)
C40 C39 H39 120.8
C38 C39 H39 120.8
C41 C40 C39 120.1(7)
C41 C40 H40 119.9
C39 C40 H40 119.9
C42 C41 C40 120.5(9)
C42 C41 H41 119.8
C40 C41 H41 119.8
C41 C42 C37 121.8(8)
C41 C42 H42 119.1
C37 C42 H42 119.1
N4 C43 C44 113.9(4)
N4 C43 C32 111.3(4)
C44 C43 C32 111.8(4)
N4 C43 H43 106.4
C44 C43 H43 106.4
C32 C43 H43 106.4
C45 C44 C49 117.8(4)
C45 C44 C43 119.1(4)
C49 C44 C43 123.1(4)
C44 C45 C46 120.7(5)
C44 C45 H45 119.7
C46 C45 H45 119.7
C47 C46 C45 120.5(6)
C47 C46 H46 119.7
C45 C46 H46 119.7
C48 C47 C46 119.0(5)
C48 C47 H47 120.5
C46 C47 H47 120.5
C47 C48 C49 120.3(6)
C47 C48 H48 119.8
C49 C48 H48 119.8
C44 C49 C48 121.7(6)
C44 C49 H49 119.2
C48 C49 H49 119.2
O9 C50 O10 126.5(5)
O9 C50 N4 123.7(5)
O10 C50 N4 109.8(4)
O10 C51 C52 109.9(4)
O10 C51 C54 109.7(4)
C52 C51 C54 112.9(6)
O10 C51 C53 101.3(4)
C52 C51 C53 112.1(6)
C54 C51 C53 110.2(5)
C51 C52 H52A 109.5
C51 C52 H52B 109.5
H52A C52 H52B 109.5
C51 C52 H52C 109.5
H52A C52 H52C 109.5
H52B C52 H52C 109.5
C51 C53 H53A 109.5
C51 C53 H53B 109.5
H53A C53 H53B 109.5
C51 C53 H53C 109.5
H53A C53 H53C 109.5
H53B C53 H53C 109.5
C51 C54 H54A 109.5
C51 C54 H54B 109.5
H54A C54 H54B 109.5
C51 C54 H54C 109.5
H54A C54 H54C 109.5
H54B C54 H54C 109.5
C3 O1 C2 109.1(4)
C23 N2 C16 125.7(5)
C23 N2 H2X 105(3)
C16 N2 H2X 127(3)
C30 O6 C29 109.5(4)
C50 N4 C43 120.3(4)
C50 N4 H4X 110(3)
C43 N4 H4X 130(3)
C3 N1 C4 129.0(4)
C3 N1 C1 109.8(4)
C4 N1 C1 121.1(4)
C23 O5 C24 121.3(4)
C30 N3 C31 127.6(4)
C30 N3 C28 111.3(4)
C31 N3 C28 121.1(3)
C50 O10 C51 120.1(4)

loop_
_geom_bond_atom_site_label_1
_geom_bond_atom_site_label_2
_geom_bond_distance
C1 N1 1.477(6)
C1 C9 1.506(7)
C1 C2 1.518(7)
C1 H1 0.9800
C2 O1 1.440(6)
C2 H2A 0.9700
C2 H2B 0.9700
C3 O2 1.196(6)
C3 O1 1.336(6)
C3 N1 1.378(7)
C4 O3 1.205(5)
C4 N1 1.409(6)
C4 C5 1.508(7)
C5 C6 1.530(7)
C5 C16 1.551(7)
C5 H5 0.9800
C6 C7 1.543(9)
C6 H6A 0.9700
C6 H6B 0.9700
C7 C8 1.452(10)
C7 H7A 0.9700
C7 H7B 0.9700
C8 H8A 0.9600
C8 H8B 0.9600
C8 H8C 0.9600
C9 C10 1.502(6)
C9 H9A 0.9700
C9 H9B 0.9700
C10 C15 1.376(8)
C10 C11 1.384(7)
C11 C12 1.374(7)
C11 H11 0.9300
C12 C13 1.345(9)
C12 H12 0.9300
C13 C14 1.354(9)
C13 H13 0.9300
C14 C15 1.379(8)
C14 H14 0.9300
C15 H15 0.9300
C16 N2 1.456(6)
C16 C17 1.522(7)
C16 H16 0.9800
C17 C18 1.371(7)
C17 C22 1.373(7)
C18 C19 1.362(8)
C18 H18 0.9300
C19 C20 1.364(9)
C19 H19 0.9300
C20 C21 1.349(9)
C20 H20 0.9300
C21 C22 1.397(8)
C21 H21 0.9300
C22 H22 0.9300
C23 O4 1.202(5)
C23 O5 1.337(6)
C23 N2 1.358(6)
C24 O5 1.475(6)
C24 C26 1.494(8)
C24 C25 1.496(7)
C24 C27 1.534(8)
C25 H25A 0.9600
C25 H25B 0.9600
C25 H25C 0.9600
C26 H26A 0.9600
C26 H26B 0.9600
C26 H26C 0.9600
C27 H27A 0.9600
C27 H27B 0.9600
C27 H27C 0.9600
C28 N3 1.471(5)
C28 C29 1.504(7)
C28 C36 1.524(7)
C28 H28 0.9800
C29 O6 1.437(6)
C29 H29A 0.9700
C29 H29B 0.9700
C30 O7 1.205(6)
C30 O6 1.344(6)
C30 N3 1.376(6)
C31 O8 1.220(5)
C31 N3 1.378(5)
C31 C32 1.503(6)
C32 C33 1.524(7)
C32 C43 1.580(7)
C32 H32 0.9800
C33 C34 1.509(9)
C33 H33A 0.9700
C33 H33B 0.9700
C34 C35 1.491(10)
C34 H34A 0.9700
C34 H34B 0.9700
C35 H35A 0.9600
C35 H35B 0.9600
C35 H35C 0.9600
C36 C37 1.490(7)
C36 H36A 0.9700
C36 H36B 0.9700
C37 C38 1.361(8)
C37 C42 1.379(9)
C38 C39 1.389(8)
C38 H38 0.9300
C39 C40 1.375(13)
C39 H39 0.9300
C40 C41 1.352(13)
C40 H40 0.9300
C41 C42 1.350(10)
C41 H41 0.9300
C42 H42 0.9300
C43 N4 1.448(6)
C43 C44 1.500(6)
C43 H43 0.9800
C44 C45 1.361(7)
C44 C49 1.368(7)
C45 C46 1.395(8)
C45 H45 0.9300
C46 C47 1.363(9)
C46 H46 0.9300
C47 C48 1.353(9)
C47 H47 0.9300
C48 C49 1.380(8)
C48 H48 0.9300
C49 H49 0.9300
C50 O9 1.204(5)
C50 O10 1.329(6)
C50 N4 1.357(6)
C51 O10 1.475(6)
C51 C52 1.502(9)
C51 C54 1.508(8)
C51 C53 1.510(8)
C52 H52A 0.9600
C52 H52B 0.9600
C52 H52C 0.9600
C53 H53A 0.9600
C53 H53B 0.9600
C53 H53C 0.9600
C54 H54A 0.9600
C54 H54B 0.9600
C54 H54C 0.9600
N2 H2X 1.01(5)
N4 H4X 0.95(6)

loop_
_geom_torsion_atom_site_label_1
_geom_torsion_atom_site_label_2
_geom_torsion_atom_site_label_3
_geom_torsion_atom_site_label_4
_geom_torsion
N1 C1 C2 O1 -29.2(5)
C9 C1 C2 O1 88.9(5)
O3 C4 C5 C6 61.0(6)
N1 C4 C5 C6 -117.9(5)
O3 C4 C5 C16 -61.0(6)
N1 C4 C5 C16 120.1(5)
C4 C5 C6 C7 62.9(7)
C16 C5 C6 C7 -176.0(5)
C5 C6 C7 C8 68.0(9)
N1 C1 C9 C10 170.0(5)
C2 C1 C9 C10 59.5(6)
C1 C9 C10 C15 -107.0(6)
C1 C9 C10 C11 72.7(6)
C15 C10 C11 C12 0.7(8)
C9 C10 C11 C12 -179.1(5)
C10 C11 C12 C13 -0.6(9)
C11 C12 C13 C14 -0.2(10)
C12 C13 C14 C15 0.8(11)
C11 C10 C15 C14 -0.1(9)
C9 C10 C15 C14 179.7(6)
C13 C14 C15 C10 -0.6(11)
C4 C5 C16 N2 -163.1(4)
C6 C5 C16 N2 75.9(5)
C4 C5 C16 C17 -38.0(5)
C6 C5 C16 C17 -159.1(4)
N2 C16 C17 C18 -126.0(5)
C5 C16 C17 C18 111.9(5)
N2 C16 C17 C22 58.7(6)
C5 C16 C17 C22 -63.3(6)
C22 C17 C18 C19 -1.2(9)
C16 C17 C18 C19 -176.5(6)
C17 C18 C19 C20 0.8(11)
C18 C19 C20 C21 -1.6(11)
C19 C20 C21 C22 2.7(11)
C18 C17 C22 C21 2.2(8)
C16 C17 C22 C21 177.5(5)
C20 C21 C22 C17 -3.0(9)
N3 C28 C29 O6 -15.9(5)
C36 C28 C29 O6 103.6(5)
O8 C31 C32 C33 32.1(6)
N3 C31 C32 C33 -152.4(4)
O8 C31 C32 C43 -94.1(5)
N3 C31 C32 C43 81.4(5)
C31 C32 C33 C34 61.8(6)
C43 C32 C33 C34 -176.8(4)
C32 C33 C34 C35 57.9(7)
N3 C28 C36 C37 175.4(4)
C29 C28 C36 C37 62.5(6)
C28 C36 C37 C38 52.9(7)
C28 C36 C37 C42 -128.6(6)
C42 C37 C38 C39 1.3(10)
C36 C37 C38 C39 179.9(6)
C37 C38 C39 C40 -0.1(11)
C38 C39 C40 C41 -0.6(13)
C39 C40 C41 C42 0.1(14)
C40 C41 C42 C37 1.2(13)
C38 C37 C42 C41 -1.8(10)
C36 C37 C42 C41 179.6(6)
C31 C32 C43 N4 58.2(5)
C33 C32 C43 N4 -66.8(5)
C31 C32 C43 C44 -173.1(4)
C33 C32 C43 C44 61.8(5)
N4 C43 C44 C45 -146.9(5)
C32 C43 C44 C45 85.9(5)
N4 C43 C44 C49 32.4(7)
C32 C43 C44 C49 -94.8(6)
C49 C44 C45 C46 -0.1(8)
C43 C44 C45 C46 179.2(5)
C44 C45 C46 C47 0.1(9)
C45 C46 C47 C48 0.0(10)
C46 C47 C48 C49 -0.2(12)
C45 C44 C49 C48 -0.1(9)
C43 C44 C49 C48 -179.4(6)
C47 C48 C49 C44 0.2(12)
O2 C3 O1 C2 172.7(5)
N1 C3 O1 C2 -8.8(6)
C1 C2 O1 C3 25.1(6)
O4 C23 N2 C16 -170.8(5)
O5 C23 N2 C16 11.7(7)
C17 C16 N2 C23 79.3(6)
C5 C16 N2 C23 -154.7(4)
O7 C30 O6 C29 174.4(5)
N3 C30 O6 C29 -5.9(5)
C28 C29 O6 C30 14.3(5)
O9 C50 N4 C43 0.3(7)
O10 C50 N4 C43 178.6(4)
C44 C43 N4 C50 101.7(5)
C32 C43 N4 C50 -130.8(4)
O2 C3 N1 C4 -9.8(9)
O1 C3 N1 C4 171.8(4)
O2 C3 N1 C1 166.5(6)
O1 C3 N1 C1 -11.9(6)
O3 C4 N1 C3 -178.5(5)
C5 C4 N1 C3 0.4(7)
O3 C4 N1 C1 5.6(7)
C5 C4 N1 C1 -175.5(4)
C9 C1 N1 C3 -94.7(5)
C2 C1 N1 C3 25.5(5)
C9 C1 N1 C4 81.9(6)
C2 C1 N1 C4 -157.9(5)
O4 C23 O5 C24 2.0(7)
N2 C23 O5 C24 179.4(4)
C26 C24 O5 C23 -61.1(6)
C25 C24 O5 C23 179.5(4)
C27 C24 O5 C23 63.3(6)
O7 C30 N3 C31 -5.6(8)
O6 C30 N3 C31 174.6(4)
O7 C30 N3 C28 174.5(5)
O6 C30 N3 C28 -5.2(5)
O8 C31 N3 C30 -171.9(4)
C32 C31 N3 C30 12.4(6)
O8 C31 N3 C28 7.9(6)
C32 C31 N3 C28 -167.8(4)
C29 C28 N3 C30 13.1(5)
C36 C28 N3 C30 -108.1(4)
C29 C28 N3 C31 -166.7(4)
C36 C28 N3 C31 72.0(5)
O9 C50 O10 C51 0.7(7)
N4 C50 O10 C51 -177.5(4)
C52 C51 O10 C50 -62.1(6)
C54 C51 O10 C50 62.7(6)
C53 C51 O10 C50 179.2(5)
